data_4335243
loop_
_publ_author_name
'Mihai Sturza'
'Fei Han'
'Daniel P. Shoemaker'
'Christos D. Malliakas'
'Duck Young Chung'
'Hosub Jin'
'Arthur J. Freeman'
'Mercouri G. Kanatzidis'

_publ_contact_author_address
;
   Department of Chemistry
     2145 Sheridan Road
   Northwestern University
   Evanston, IL 60208-3113
           USA
;
_publ_contact_author_email m-kanatzidis@northwestern.edu
_publ_contact_author_fax 847-491-5937
_publ_contact_author_name 'Mercouri G. Kanatzidis'
_publ_contact_author_phone 847-467-1541
_publ_section_title
;
 NaBa2Cu3S5: A Doped p-Type Degenerate Semiconductor
;
_journal_name_full 'Inorganic Chemistry'
_journal_page_first 7210
_journal_page_last 7217
_journal_paper_doi 10.1021/ic4008284
_journal_volume 52
_journal_year 2013
_chemical_formula_moiety Na1Ba2Cu3S5
_chemical_formula_sum 'Ba2 Cu3 Na S5'
_chemical_formula_weight 648.59
_chemical_melting_point 630
_chemical_name_common sodium_barium_copper(I)_sulfide
_chemical_name_systematic
; 
 ? 
;
_space_group_IT_number 12
_symmetry_cell_setting monoclinic
_symmetry_space_group_name_Hall '-C 2y'
_symmetry_space_group_name_H-M 'C 1 2/m 1'
_atom_sites_solution_hydrogens none
_atom_sites_solution_primary direct
_atom_sites_solution_secondary difmap
_audit_creation_method SHELXL-97
_cell_angle_alpha 90.00
_cell_angle_beta 98.534(5)
_cell_angle_gamma 90.00
_cell_formula_units_Z 4
_cell_length_a 16.4865(11)
_cell_length_b 5.5188(3)
_cell_length_c 10.3300(7)
_cell_measurement_reflns_used 5906
_cell_measurement_temperature 150(2)
_cell_measurement_theta_max 29.66
_cell_measurement_theta_min 1.99
_cell_volume 929.48(10)
_computing_cell_refinement 'STOE X-AREA'
_computing_data_collection 'STOE X-AREA'
_computing_data_reduction 'STOE X-RED'
_computing_structure_refinement 'SHELXL-97 (Sheldrick, 2008)'
_computing_structure_solution 'SHELXS-97 (Sheldrick, 2008)'
_diffrn_ambient_temperature 150(2)
_diffrn_detector_area_resol_mean 6.67
_diffrn_measured_fraction_theta_full 0.996
_diffrn_measured_fraction_theta_max 0.996
_diffrn_measurement_device_type 'STOE IPDS 2T'
_diffrn_measurement_method 'image plate (34 cm diameter)'
_diffrn_radiation_monochromator graphite
_diffrn_radiation_source 'fine-focus sealed tube'
_diffrn_radiation_type MoK\a
_diffrn_radiation_wavelength 0.71069
_diffrn_reflns_av_R_equivalents 0.0531
_diffrn_reflns_av_sigmaI/netI 0.0367
_diffrn_reflns_limit_h_max 22
_diffrn_reflns_limit_h_min -22
_diffrn_reflns_limit_k_max 7
_diffrn_reflns_limit_k_min -7
_diffrn_reflns_limit_l_max 14
_diffrn_reflns_limit_l_min -13
_diffrn_reflns_number 4464
_diffrn_reflns_theta_full 29.15
_diffrn_reflns_theta_max 29.15
_diffrn_reflns_theta_min 1.99
_exptl_absorpt_coefficient_mu 16.188
_exptl_absorpt_correction_T_max 0.1389
_exptl_absorpt_correction_T_min 0.0232
_exptl_absorpt_correction_type integration
_exptl_crystal_colour black
_exptl_crystal_density_diffrn 4.635
_exptl_crystal_description 'rectangular plate'
_exptl_crystal_F_000 1160
_exptl_crystal_size_max 0.1875
_exptl_crystal_size_mid 0.1606
_exptl_crystal_size_min 0.0737
_refine_diff_density_max 1.986
_refine_diff_density_min -2.775
_refine_diff_density_rms 0.416
_refine_ls_extinction_method none
_refine_ls_goodness_of_fit_ref 1.077
_refine_ls_hydrogen_treatment none
_refine_ls_matrix_type full
_refine_ls_number_parameters 60
_refine_ls_number_reflns 1369
_refine_ls_number_restraints 0
_refine_ls_restrained_S_all 1.077
_refine_ls_R_factor_all 0.0343
_refine_ls_R_factor_gt 0.0305
_refine_ls_shift/su_max 0.002
_refine_ls_shift/su_mean 0.000
_refine_ls_structure_factor_coef Fsqd
_refine_ls_weighting_details 'calc w=1/[\s^2^(Fo^2^)+(0.0525P)^2^+0.0000P] where P=(Fo^2^+2Fc^2^)/3'
_refine_ls_weighting_scheme calc
_refine_ls_wR_factor_gt 0.0768
_refine_ls_wR_factor_ref 0.0786
_reflns_number_gt 1252
_reflns_number_total 1369
_reflns_threshold_expression >2sigma(I)
_cod_data_source_file ic4008284_si_002_1.cif
_cod_data_source_block 2_NaBa2Cu3S5-150k
_cod_original_formula_sum 'Na Ba2 Cu3  S5'
_cod_database_code 4335243

loop_
_symmetry_equiv_pos_as_xyz
'x, y, z'
'-x, y, -z'
'x+1/2, y+1/2, z'
'-x+1/2, y+1/2, -z'
'-x, -y, -z'
'x, -y, z'
'-x+1/2, -y+1/2, -z'
'x+1/2, -y+1/2, z'

loop_
_atom_site_label
_atom_site_type_symbol
_atom_site_fract_x
_atom_site_fract_y
_atom_site_fract_z
_atom_site_U_iso_or_equiv
_atom_site_adp_type
_atom_site_occupancy
_atom_site_symmetry_multiplicity
_atom_site_calc_flag
_atom_site_refinement_flags
Ba1 Ba 0.763609(19) 0.0000 0.30234(3) 0.00723(12) Uani 1 2 d S
Ba2 Ba 0.957839(19) -0.5000 0.29058(3) 0.00769(12) Uani 1 2 d S
Cu1 Cu 0.5000 -0.26169(15) 0.0000 0.00954(17) Uani 1 2 d S
Cu2 Cu 0.66882(3) -0.25590(11) -0.00965(5) 0.00983(14) Uani 1 1 d .
S1 S 0.62408(6) 0.1914(2) 0.47010(10) 0.0097(2) Uani 1 1 d .
S2 S 0.59761(8) 0.0000 0.12157(15) 0.0057(3) Uani 1 2 d S
S3 S 0.57006(8) -0.5000 -0.14857(15) 0.0067(3) Uani 1 2 d S
S4 S 0.76120(8) -0.5000 0.14709(14) 0.0067(3) Uani 1 2 d S
Na6 Na 0.60577(15) -0.5000 0.2363(3) 0.0112(5) Uani 1 2 d S

loop_
_atom_site_aniso_label
_atom_site_aniso_U_11
_atom_site_aniso_U_22
_atom_site_aniso_U_33
_atom_site_aniso_U_23
_atom_site_aniso_U_13
_atom_site_aniso_U_12
Ba1 0.00434(18) 0.00624(19) 0.01108(19) 0.000 0.00109(13) 0.000
Ba2 0.00529(18) 0.00680(19) 0.01135(19) 0.000 0.00248(13) 0.000
Cu1 0.0073(3) 0.0080(4) 0.0131(3) 0.000 0.0009(3) 0.000
Cu2 0.0073(2) 0.0089(3) 0.0137(3) -0.0009(2) 0.0027(2) -0.00034(19)
S1 0.0085(4) 0.0093(5) 0.0113(4) -0.0008(4) 0.0017(3) -0.0020(4)
S2 0.0024(5) 0.0056(6) 0.0093(6) 0.000 0.0015(4) 0.000
S3 0.0039(5) 0.0053(6) 0.0112(6) 0.000 0.0019(5) 0.000
S4 0.0038(5) 0.0049(6) 0.0115(6) 0.000 0.0018(5) 0.000
Na6 0.0058(10) 0.0129(12) 0.0155(12) 0.000 0.0038(9) 0.000

loop_
_atom_type_symbol
_atom_type_description
_atom_type_scat_dispersion_real
_atom_type_scat_dispersion_imag
_atom_type_scat_source
Ba Ba -0.3244 2.2819 'International Tables Vol C Tables 4.2.6.8 and 6.1.1.4'
Na Na 0.0362 0.0249 'International Tables Vol C Tables 4.2.6.8 and 6.1.1.4'
Cu Cu 0.3201 1.2651 'International Tables Vol C Tables 4.2.6.8 and 6.1.1.4'
S S 0.1246 0.1234 'International Tables Vol C Tables 4.2.6.8 and 6.1.1.4'

loop_
_geom_angle_atom_site_label_1
_geom_angle_atom_site_label_2
_geom_angle_atom_site_label_3
_geom_angle
_geom_angle_site_symmetry_1
_geom_angle_site_symmetry_3
S2 Ba1 S4 75.59(3) . .
S2 Ba1 S4 75.59(3) . 1_565
S4 Ba1 S4 119.84(5) . 1_565
S2 Ba1 S1 143.05(2) . 7_656
S4 Ba1 S1 141.30(3) . 7_656
S4 Ba1 S1 82.73(3) 1_565 7_656
S2 Ba1 S1 143.05(2) . 4_646
S4 Ba1 S1 82.73(3) . 4_646
S4 Ba1 S1 141.30(3) 1_565 4_646
S1 Ba1 S1 63.21(4) 7_656 4_646
S2 Ba1 S1 71.81(3) . .
S4 Ba1 S1 126.27(3) . .
S4 Ba1 S1 91.72(3) 1_565 .
S1 Ba1 S1 79.43(3) 7_656 .
S1 Ba1 S1 99.02(2) 4_646 .
S2 Ba1 S1 71.81(3) . 6
S4 Ba1 S1 91.71(3) . 6
S4 Ba1 S1 126.27(3) 1_565 6
S1 Ba1 S1 99.02(2) 7_656 6
S1 Ba1 S1 79.43(3) 4_646 6
S1 Ba1 S1 37.87(4) . 6
S2 Ba1 S3 115.29(4) . 7_645
S4 Ba1 S3 73.32(3) . 7_645
S4 Ba1 S3 73.32(3) 1_565 7_645
S1 Ba1 S3 85.68(3) 7_656 7_645
S1 Ba1 S3 85.68(3) 4_646 7_645
S1 Ba1 S3 160.17(2) . 7_645
S1 Ba1 S3 160.17(2) 6 7_645
S2 Ba1 Cu2 81.36(3) . 7_645
S4 Ba1 Cu2 40.80(2) . 7_645
S4 Ba1 Cu2 83.38(3) 1_565 7_645
S1 Ba1 Cu2 125.74(2) 7_656 7_645
S1 Ba1 Cu2 101.27(2) 4_646 7_645
S1 Ba1 Cu2 153.09(2) . 7_645
S1 Ba1 Cu2 130.62(2) 6 7_645
S3 Ba1 Cu2 40.14(2) 7_645 7_645
S2 Ba1 Cu2 81.36(3) . 4_655
S4 Ba1 Cu2 83.38(3) . 4_655
S4 Ba1 Cu2 40.80(2) 1_565 4_655
S1 Ba1 Cu2 101.27(2) 7_656 4_655
S1 Ba1 Cu2 125.74(2) 4_646 4_655
S1 Ba1 Cu2 130.62(2) . 4_655
S1 Ba1 Cu2 153.09(2) 6 4_655
S3 Ba1 Cu2 40.14(2) 7_645 4_655
Cu2 Ba1 Cu2 43.534(19) 7_645 4_655
S2 Ba1 Cu2 40.39(2) . .
S4 Ba1 Cu2 41.37(3) . .
S4 Ba1 Cu2 85.36(3) 1_565 .
S1 Ba1 Cu2 164.68(2) 7_656 .
S1 Ba1 Cu2 123.99(2) 4_646 .
S1 Ba1 Cu2 110.60(2) . .
S1 Ba1 Cu2 95.78(2) 6 .
S3 Ba1 Cu2 81.69(3) 7_645 .
Cu2 Ba1 Cu2 42.761(15) 7_645 .
Cu2 Ba1 Cu2 63.430(12) 4_655 .
S2 Ba1 Cu2 40.38(2) . 6
S4 Ba1 Cu2 85.35(3) . 6
S4 Ba1 Cu2 41.37(3) 1_565 6
S1 Ba1 Cu2 123.99(2) 7_656 6
S1 Ba1 Cu2 164.68(2) 4_646 6
S1 Ba1 Cu2 95.78(2) . 6
S1 Ba1 Cu2 110.60(2) 6 6
S3 Ba1 Cu2 81.69(3) 7_645 6
Cu2 Ba1 Cu2 63.430(12) 7_645 6
Cu2 Ba1 Cu2 42.761(15) 4_655 6
Cu2 Ba1 Cu2 45.515(19) . 6
S2 Ba2 S3 78.76(3) 3_545 7_635
S2 Ba2 S3 78.76(3) 3_545 7_645
S3 Ba2 S3 123.88(5) 7_635 7_645
S2 Ba2 S1 151.70(3) 3_545 4_646
S3 Ba2 S1 127.59(3) 7_635 4_646
S3 Ba2 S1 91.25(3) 7_645 4_646
S2 Ba2 S1 151.70(3) 3_545 7_646
S3 Ba2 S1 91.25(3) 7_635 7_646
S3 Ba2 S1 127.59(3) 7_645 7_646
S1 Ba2 S1 38.94(4) 4_646 7_646
S2 Ba2 S1 71.69(3) 3_545 3_545
S3 Ba2 S1 127.41(3) 7_635 3_545
S3 Ba2 S1 91.94(3) 7_645 3_545
S1 Ba2 S1 82.38(3) 4_646 3_545
S1 Ba2 S1 94.83(3) 7_646 3_545
S2 Ba2 S1 71.69(3) 3_545 8_545
S3 Ba2 S1 91.94(3) 7_635 8_545
S3 Ba2 S1 127.41(3) 7_645 8_545
S1 Ba2 S1 94.83(3) 4_646 8_545
S1 Ba2 S1 82.38(3) 7_646 8_545
S1 Ba2 S1 37.94(4) 3_545 8_545
S2 Ba2 S4 120.16(4) 3_545 .
S3 Ba2 S4 74.21(3) 7_635 .
S3 Ba2 S4 74.21(3) 7_645 .
S1 Ba2 S4 81.32(3) 4_646 .
S1 Ba2 S4 81.32(3) 7_646 .
S1 Ba2 S4 158.29(2) 3_545 .
S1 Ba2 S4 158.29(2) 8_545 .
S2 Ba2 Cu1 41.79(2) 3_545 3_545
S3 Ba2 Cu1 42.78(3) 7_635 3_545
S3 Ba2 Cu1 89.76(3) 7_645 3_545
S1 Ba2 Cu1 166.05(2) 4_646 3_545
S1 Ba2 Cu1 134.02(2) 7_646 3_545
S1 Ba2 Cu1 111.49(2) 3_545 3_545
S1 Ba2 Cu1 95.60(2) 8_545 3_545
S4 Ba2 Cu1 85.58(2) . 3_545
S2 Ba2 Cu1 41.79(2) 3_545 7_645
S3 Ba2 Cu1 89.76(3) 7_635 7_645
S3 Ba2 Cu1 42.78(3) 7_645 7_645
S1 Ba2 Cu1 134.02(2) 4_646 7_645
S1 Ba2 Cu1 166.05(2) 7_646 7_645
S1 Ba2 Cu1 95.60(2) 3_545 7_645
S1 Ba2 Cu1 111.49(2) 8_545 7_645
S4 Ba2 Cu1 85.58(2) . 7_645
Cu1 Ba2 Cu1 48.85(3) 3_545 7_645
S2 Ba2 Cu2 86.36(3) 3_545 4_645
S3 Ba2 Cu2 41.31(3) 7_635 4_645
S3 Ba2 Cu2 86.60(3) 7_645 4_645
S1 Ba2 Cu2 119.73(2) 4_646 4_645
S1 Ba2 Cu2 103.57(2) 7_646 4_645
S1 Ba2 Cu2 157.85(2) 3_545 4_645
S1 Ba2 Cu2 132.17(2) 8_545 4_645
S4 Ba2 Cu2 40.39(2) . 4_645
Cu1 Ba2 Cu2 46.454(10) 3_545 4_645
Cu1 Ba2 Cu2 68.608(14) 7_645 4_645
S2 Ba2 Cu2 86.36(3) 3_545 7_645
S3 Ba2 Cu2 86.60(3) 7_635 7_645
S3 Ba2 Cu2 41.31(3) 7_645 7_645
S1 Ba2 Cu2 103.57(2) 4_646 7_645
S1 Ba2 Cu2 119.73(2) 7_646 7_645
S1 Ba2 Cu2 132.17(2) 3_545 7_645
S1 Ba2 Cu2 157.85(2) 8_545 7_645
S4 Ba2 Cu2 40.39(2) . 7_645
Cu1 Ba2 Cu2 68.608(14) 3_545 7_645
Cu1 Ba2 Cu2 46.454(10) 7_645 7_645
Cu2 Ba2 Cu2 46.16(2) 4_645 7_645
S2 Cu1 S2 105.19(5) . 5_655
S2 Cu1 S3 109.99(5) . 5_645
S2 Cu1 S3 108.26(4) 5_655 5_645
S2 Cu1 S3 108.26(4) . .
S2 Cu1 S3 109.99(5) 5_655 .
S3 Cu1 S3 114.72(5) 5_645 .
S2 Cu1 Cu1 127.40(3) . 5_645
S2 Cu1 Cu1 127.40(3) 5_655 5_645
S3 Cu1 Cu1 57.36(2) 5_645 5_645
S3 Cu1 Cu1 57.36(2) . 5_645
S2 Cu1 Cu2 124.94(4) . 2_655
S2 Cu1 Cu2 54.08(3) 5_655 2_655
S3 Cu1 Cu2 54.38(3) 5_645 2_655
S3 Cu1 Cu2 126.50(4) . 2_655
Cu1 Cu1 Cu2 90.65(2) 5_645 2_655
S2 Cu1 Cu2 54.08(3) . .
S2 Cu1 Cu2 124.94(4) 5_655 .
S3 Cu1 Cu2 126.50(4) 5_645 .
S3 Cu1 Cu2 54.38(3) . .
Cu1 Cu1 Cu2 90.65(2) 5_645 .
Cu2 Cu1 Cu2 178.69(4) 2_655 .
S2 Cu1 Cu1 52.60(3) . 5_655
S2 Cu1 Cu1 52.60(3) 5_655 5_655
S3 Cu1 Cu1 122.64(2) 5_645 5_655
S3 Cu1 Cu1 122.64(2) . 5_655
Cu1 Cu1 Cu1 180.0 5_645 5_655
Cu2 Cu1 Cu1 89.35(2) 2_655 5_655
Cu2 Cu1 Cu1 89.35(2) . 5_655
S2 Cu1 Na6 159.76(5) . 5_645
S2 Cu1 Na6 65.23(3) 5_655 5_645
S3 Cu1 Na6 90.18(5) 5_645 5_645
S3 Cu1 Na6 62.34(5) . 5_645
Cu1 Cu1 Na6 64.69(3) 5_645 5_645
Cu2 Cu1 Na6 65.40(5) 2_655 5_645
Cu2 Cu1 Na6 115.22(5) . 5_645
Cu1 Cu1 Na6 115.31(3) 5_655 5_645
S2 Cu1 Na6 65.23(3) . .
S2 Cu1 Na6 159.76(5) 5_655 .
S3 Cu1 Na6 62.34(5) 5_645 .
S3 Cu1 Na6 90.18(5) . .
Cu1 Cu1 Na6 64.69(3) 5_645 .
Cu2 Cu1 Na6 115.22(5) 2_655 .
Cu2 Cu1 Na6 65.40(5) . .
Cu1 Cu1 Na6 115.31(3) 5_655 .
Na6 Cu1 Na6 129.38(5) 5_645 .
S2 Cu1 Ba2 60.02(3) . 3_455
S2 Cu1 Ba2 89.85(4) 5_655 3_455
S3 Cu1 Ba2 60.58(2) 5_645 3_455
S3 Cu1 Ba2 159.60(3) . 3_455
Cu1 Cu1 Ba2 114.425(13) 5_645 3_455
Cu2 Cu1 Ba2 68.841(15) 2_655 3_455
Cu2 Cu1 Ba2 110.580(17) . 3_455
Cu1 Cu1 Ba2 65.575(13) 5_655 3_455
Na6 Cu1 Ba2 134.19(4) 5_645 3_455
Na6 Cu1 Ba2 69.91(4) . 3_455
S2 Cu1 Ba2 89.85(4) . 7_645
S2 Cu1 Ba2 60.02(3) 5_655 7_645
S3 Cu1 Ba2 159.60(3) 5_645 7_645
S3 Cu1 Ba2 60.58(2) . 7_645
Cu1 Cu1 Ba2 114.425(13) 5_645 7_645
Cu2 Cu1 Ba2 110.580(17) 2_655 7_645
Cu2 Cu1 Ba2 68.841(15) . 7_645
Cu1 Cu1 Ba2 65.575(13) 5_655 7_645
Na6 Cu1 Ba2 69.91(4) 5_645 7_645
Na6 Cu1 Ba2 134.18(4) . 7_645
Ba2 Cu1 Ba2 131.15(3) 3_455 7_645
S2 Cu2 S3 108.84(5) . .
S2 Cu2 S4 107.85(4) . 7_645
S3 Cu2 S4 108.41(5) . 7_645
S2 Cu2 S4 105.06(5) . .
S3 Cu2 S4 112.55(4) . .
S4 Cu2 S4 113.90(3) 7_645 .
S2 Cu2 Cu2 121.25(4) . 7_645
S3 Cu2 Cu2 129.91(4) . 7_645
S4 Cu2 Cu2 57.68(4) 7_645 7_645
S4 Cu2 Cu2 56.22(3) . 7_645
S2 Cu2 Cu2 126.33(2) . 6_545
S3 Cu2 Cu2 56.09(2) . 6_545
S4 Cu2 Cu2 125.80(2) 7_645 6_545
S4 Cu2 Cu2 56.71(2) . 6_545
Cu2 Cu2 Cu2 91.41(3) 7_645 6_545
S2 Cu2 Cu1 53.88(3) . .
S3 Cu2 Cu1 55.16(3) . .
S4 Cu2 Cu1 126.30(4) 7_645 .
S4 Cu2 Cu1 119.54(4) . .
Cu2 Cu2 Cu1 173.68(4) 7_645 .
Cu2 Cu2 Cu1 89.35(2) 6_545 .
S2 Cu2 Cu2 53.67(2) . 6
S3 Cu2 Cu2 123.91(2) . 6
S4 Cu2 Cu2 54.20(2) 7_645 6
S4 Cu2 Cu2 123.29(2) . 6
Cu2 Cu2 Cu2 88.60(3) 7_645 6
Cu2 Cu2 Cu2 179.999(1) 6_545 6
Cu1 Cu2 Cu2 90.65(2) . 6
S2 Cu2 Na6 63.27(3) . .
S3 Cu2 Na6 88.11(5) . .
S4 Cu2 Na6 163.36(5) 7_645 .
S4 Cu2 Na6 59.03(5) . .
Cu2 Cu2 Na6 113.29(5) 7_645 .
Cu2 Cu2 Na6 64.96(2) 6_545 .
Cu1 Cu2 Na6 61.49(5) . .
Cu2 Cu2 Na6 115.04(2) 6 .
S2 Cu2 Ba2 87.15(4) . 7_645
S3 Cu2 Ba2 58.73(2) . 7_645
S4 Cu2 Ba2 64.37(4) 7_645 7_645
S4 Cu2 Ba2 167.25(3) . 7_645
Cu2 Cu2 Ba2 120.55(3) 7_645 7_645
Cu2 Cu2 Ba2 113.079(10) 6_545 7_645
Cu1 Cu2 Ba2 64.705(14) . 7_645
Cu2 Cu2 Ba2 66.920(10) 6 7_645
Na6 Cu2 Ba2 126.15(5) . 7_645
S2 Cu2 Ba1 158.54(4) . 7_645
S3 Cu2 Ba1 63.99(3) . 7_645
S4 Cu2 Ba1 59.67(2) 7_645 7_645
S4 Cu2 Ba1 96.23(3) . 7_645
Cu2 Cu2 Ba1 68.98(2) 7_645 7_645
Cu2 Cu2 Ba1 68.233(10) 6_545 7_645
Cu1 Cu2 Ba1 117.04(2) . 7_645
Cu2 Cu2 Ba1 111.767(10) 6 7_645
Na6 Cu2 Ba1 133.16(3) . 7_645
Ba2 Cu2 Ba1 71.796(13) 7_645 7_645
S2 Cu2 Ba1 56.72(4) . .
S3 Cu2 Ba1 154.54(4) . .
S4 Cu2 Ba1 96.52(4) 7_645 .
S4 Cu2 Ba1 59.17(2) . .
Cu2 Cu2 Ba1 68.26(2) 7_645 .
Cu2 Cu2 Ba1 112.758(10) 6_545 .
Cu1 Cu2 Ba1 105.697(19) . .
Cu2 Cu2 Ba1 67.243(10) 6 .
Na6 Cu2 Ba1 66.85(4) . .
Ba2 Cu2 Ba1 132.882(18) 7_645 .
Ba1 Cu2 Ba1 137.240(15) 7_645 .
S1 S1 Na6 125.48(4) 6 1_565
S1 S1 Ba2 70.53(2) 6 7_646
Na6 S1 Ba2 146.30(6) 1_565 7_646
S1 S1 Ba2 71.03(2) 6 3_455
Na6 S1 Ba2 75.16(5) 1_565 3_455
Ba2 S1 Ba2 85.17(3) 7_646 3_455
S1 S1 Ba1 121.60(2) 6 7_656
Na6 S1 Ba1 105.61(5) 1_565 7_656
Ba2 S1 Ba1 82.73(3) 7_646 7_656
Ba2 S1 Ba1 157.65(4) 3_455 7_656
S1 S1 Ba1 71.07(2) 6 .
Na6 S1 Ba1 75.20(5) 1_565 .
Ba2 S1 Ba1 136.38(4) 7_646 .
Ba2 S1 Ba1 101.16(3) 3_455 .
Ba1 S1 Ba1 100.57(3) 7_656 .
Cu1 S2 Cu1 74.81(5) 5_655 .
Cu1 S2 Cu2 72.04(3) 5_655 6
Cu1 S2 Cu2 114.29(6) . 6
Cu1 S2 Cu2 114.29(6) 5_655 .
Cu1 S2 Cu2 72.04(3) . .
Cu2 S2 Cu2 72.66(5) 6 .
Cu1 S2 Na6 139.02(7) 5_655 .
Cu1 S2 Na6 68.71(5) . .
Cu2 S2 Na6 140.62(6) 6 .
Cu2 S2 Na6 71.49(5) . .
Cu1 S2 Na6 68.71(5) 5_655 1_565
Cu1 S2 Na6 139.02(7) . 1_565
Cu2 S2 Na6 71.49(5) 6 1_565
Cu2 S2 Na6 140.63(6) . 1_565
Na6 S2 Na6 133.96(11) . 1_565
Cu1 S2 Ba1 142.39(3) 5_655 .
Cu1 S2 Ba1 142.39(3) . .
Cu2 S2 Ba1 82.90(4) 6 .
Cu2 S2 Ba1 82.89(4) . .
Na6 S2 Ba1 77.08(5) . .
Na6 S2 Ba1 77.08(5) 1_565 .
Cu1 S2 Ba2 78.20(3) 5_655 3_455
Cu1 S2 Ba2 78.20(3) . 3_455
Cu2 S2 Ba2 142.43(3) 6 3_455
Cu2 S2 Ba2 142.43(3) . 3_455
Na6 S2 Ba2 76.72(5) . 3_455
Na6 S2 Ba2 76.72(5) 1_565 3_455
Ba1 S2 Ba2 109.14(5) . 3_455
Cu2 S3 Cu2 67.81(5) 6_545 .
Cu2 S3 Cu1 105.51(6) 6_545 .
Cu2 S3 Cu1 70.47(3) . .
Cu2 S3 Cu1 70.47(3) 6_545 5_645
Cu2 S3 Cu1 105.51(6) . 5_645
Cu1 S3 Cu1 65.28(5) . 5_645
Cu2 S3 Na6 137.62(5) 6_545 5_645
Cu2 S3 Na6 137.62(5) . 5_645
Cu1 S3 Na6 69.66(5) . 5_645
Cu1 S3 Na6 69.66(5) 5_645 5_645
Cu2 S3 Ba2 79.966(18) 6_545 7_635
Cu2 S3 Ba2 144.13(5) . 7_635
Cu1 S3 Ba2 136.12(5) . 7_635
Cu1 S3 Ba2 76.63(2) 5_645 7_635
Na6 S3 Ba2 77.48(4) 5_645 7_635
Cu2 S3 Ba2 144.13(5) 6_545 7_645
Cu2 S3 Ba2 79.967(18) . 7_645
Cu1 S3 Ba2 76.64(2) . 7_645
Cu1 S3 Ba2 136.12(5) 5_645 7_645
Na6 S3 Ba2 77.48(4) 5_645 7_645
Ba2 S3 Ba2 123.88(5) 7_635 7_645
Cu2 S3 Ba1 75.87(3) 6_545 7_645
Cu2 S3 Ba1 75.87(3) . 7_645
Cu1 S3 Ba1 142.37(3) . 7_645
Cu1 S3 Ba1 142.37(3) 5_645 7_645
Na6 S3 Ba1 134.23(8) 5_645 7_645
Ba2 S3 Ba1 81.49(3) 7_635 7_645
Ba2 S3 Ba1 81.49(3) 7_645 7_645
Cu2 S4 Cu2 71.61(5) 4_645 7_645
Cu2 S4 Cu2 103.71(6) 4_645 .
Cu2 S4 Cu2 66.10(3) 7_645 .
Cu2 S4 Cu2 66.10(3) 4_645 6_545
Cu2 S4 Cu2 103.71(6) 7_645 6_545
Cu2 S4 Cu2 66.58(4) . 6_545
Cu2 S4 Na6 136.18(5) 4_645 .
Cu2 S4 Na6 136.18(5) 7_645 .
Cu2 S4 Na6 73.35(6) . .
Cu2 S4 Na6 73.35(6) 6_545 .
Cu2 S4 Ba1 146.16(5) 4_645 .
Cu2 S4 Ba1 79.524(18) 7_645 .
Cu2 S4 Ba1 79.456(19) . .
Cu2 S4 Ba1 140.08(5) 6_545 .
Na6 S4 Ba1 77.41(4) . .
Cu2 S4 Ba1 79.525(18) 4_645 1_545
Cu2 S4 Ba1 146.16(5) 7_645 1_545
Cu2 S4 Ba1 140.08(5) . 1_545
Cu2 S4 Ba1 79.456(19) 6_545 1_545
Na6 S4 Ba1 77.41(4) . 1_545
Ba1 S4 Ba1 119.84(5) . 1_545
Cu2 S4 Ba2 75.24(3) 4_645 .
Cu2 S4 Ba2 75.24(3) 7_645 .
Cu2 S4 Ba2 139.02(3) . .
Cu2 S4 Ba2 139.02(3) 6_545 .
Na6 S4 Ba2 135.47(8) . .
Ba1 S4 Ba2 80.73(3) . .
Ba1 S4 Ba2 80.73(3) 1_545 .
S4 Na6 S3 143.39(11) . 5_645
S4 Na6 S1 106.18(8) . 6
S3 Na6 S1 103.45(7) 5_645 6
S4 Na6 S1 106.18(8) . 1_545
S3 Na6 S1 103.45(7) 5_645 1_545
S1 Na6 S1 70.97(8) 6 1_545
S4 Na6 S2 82.06(6) . 1_545
S3 Na6 S2 83.84(6) 5_645 1_545
S1 Na6 S2 148.50(9) 6 1_545
S1 Na6 S2 77.54(4) 1_545 1_545
S4 Na6 S2 82.06(6) . .
S3 Na6 S2 83.84(6) 5_645 .
S1 Na6 S2 77.54(4) 6 .
S1 Na6 S2 148.50(9) 1_545 .
S2 Na6 S2 133.96(11) 1_545 .
S4 Na6 Cu1 100.05(8) . .
S3 Na6 Cu1 48.00(5) 5_645 .
S1 Na6 Cu1 112.45(4) 6 .
S1 Na6 Cu1 151.43(9) 1_545 .
S2 Na6 Cu1 95.34(8) 1_545 .
S2 Na6 Cu1 46.06(4) . .
S4 Na6 Cu1 100.05(8) . 5_645
S3 Na6 Cu1 48.00(5) 5_645 5_645
S1 Na6 Cu1 151.43(9) 6 5_645
S1 Na6 Cu1 112.45(4) 1_545 5_645
S2 Na6 Cu1 46.06(4) 1_545 5_645
S2 Na6 Cu1 95.34(8) . 5_645
Cu1 Na6 Cu1 50.62(5) . 5_645
S4 Na6 Cu2 47.62(5) . .
S3 Na6 Cu2 100.37(8) 5_645 .
S1 Na6 Cu2 113.92(4) 6 .
S1 Na6 Cu2 153.73(9) 1_545 .
S2 Na6 Cu2 94.30(7) 1_545 .
S2 Na6 Cu2 45.24(4) . .
Cu1 Na6 Cu2 53.11(4) . .
Cu1 Na6 Cu2 76.20(6) 5_645 .
S4 Na6 Cu2 47.62(5) . 6_545
S3 Na6 Cu2 100.37(8) 5_645 6_545
S1 Na6 Cu2 153.73(9) 6 6_545
S1 Na6 Cu2 113.92(4) 1_545 6_545
S2 Na6 Cu2 45.24(4) 1_545 6_545
S2 Na6 Cu2 94.30(7) . 6_545
Cu1 Na6 Cu2 76.20(6) . 6_545
Cu1 Na6 Cu2 53.11(4) 5_645 6_545
Cu2 Na6 Cu2 50.07(5) . 6_545
S4 Na6 Ba2 132.78(3) . 3_445
S3 Na6 Ba2 53.87(3) 5_645 3_445
S1 Na6 Ba2 106.95(8) 6 3_445
S1 Na6 Ba2 56.21(3) 1_545 3_445
S2 Na6 Ba2 52.74(3) 1_545 3_445
S2 Na6 Ba2 137.61(8) . 3_445
Cu1 Na6 Ba2 97.33(6) . 3_445
Cu1 Na6 Ba2 60.22(3) 5_645 3_445
Cu2 Na6 Ba2 136.20(8) . 3_445
Cu2 Na6 Ba2 95.96(4) 6_545 3_445
S4 Na6 Ba2 132.78(3) . 3_455
S3 Na6 Ba2 53.87(3) 5_645 3_455
S1 Na6 Ba2 56.21(3) 6 3_455
S1 Na6 Ba2 106.95(8) 1_545 3_455
S2 Na6 Ba2 137.61(8) 1_545 3_455
S2 Na6 Ba2 52.74(3) . 3_455
Cu1 Na6 Ba2 60.22(3) . 3_455
Cu1 Na6 Ba2 97.33(6) 5_645 3_455
Cu2 Na6 Ba2 95.96(4) . 3_455
Cu2 Na6 Ba2 136.20(8) 6_545 3_455
Ba2 Na6 Ba2 93.80(5) 3_445 3_455

loop_
_geom_bond_atom_site_label_1
_geom_bond_atom_site_label_2
_geom_bond_distance
_geom_bond_site_symmetry_2
Ba1 S2 3.0757(14) .
Ba1 S4 3.1889(8) .
Ba1 S4 3.1889(8) 1_565
Ba1 S1 3.2501(11) 7_656
Ba1 S1 3.2501(11) 4_646
Ba1 S1 3.2547(11) .
Ba1 S1 3.2547(11) 6
Ba1 S3 3.3669(14) 7_645
Ba1 Cu2 3.6328(7) 7_645
Ba1 Cu2 3.6328(7) 4_655
Ba1 Cu2 3.6508(7) .
Ba1 Cu2 3.6508(7) 6
Ba2 S2 3.0907(14) 3_545
Ba2 S3 3.1269(7) 7_635
Ba2 S3 3.1269(7) 7_645
Ba2 S1 3.1690(11) 4_646
Ba2 S1 3.1690(11) 7_646
Ba2 S1 3.2493(11) 3_545
Ba2 S1 3.2493(11) 8_545
Ba2 S4 3.3587(14) .
Ba2 Cu1 3.4926(5) 3_545
Ba2 Cu1 3.4926(5) 7_645
Ba2 Cu2 3.6025(7) 4_645
Ba2 Cu2 3.6025(7) 7_645
Cu1 S2 2.3776(12) .
Cu1 S2 2.3776(12) 5_655
Cu1 S3 2.4383(13) 5_645
Cu1 S3 2.4383(13) .
Cu1 Cu1 2.6304(17) 5_645
Cu1 Cu2 2.7999(5) 2_655
Cu1 Cu2 2.7999(5) .
Cu1 Cu1 2.8884(17) 5_655
Cu1 Na6 3.076(3) 5_645
Cu1 Na6 3.076(3) .
Cu1 Ba2 3.4926(5) 3_455
Cu1 Ba2 3.4926(5) 7_645
Cu2 S2 2.3837(12) .
Cu2 S3 2.4149(13) .
Cu2 S4 2.4140(13) 7_645
Cu2 S4 2.4544(13) .
Cu2 Cu2 2.6553(10) 7_645
Cu2 Cu2 2.6943(12) 6_545
Cu2 Cu2 2.8245(12) 6
Cu2 Na6 3.183(2) .
Cu2 Ba2 3.6025(7) 7_645
Cu2 Ba1 3.6328(7) 7_645
S1 S1 2.112(2) 6
S1 Na6 2.934(3) 1_565
S1 Ba2 3.1690(11) 7_646
S1 Ba2 3.2493(11) 3_455
S1 Ba1 3.2501(11) 7_656
S2 Cu1 2.3775(12) 5_655
S2 Cu2 2.3837(12) 6
S2 Na6 2.9982(12) .
S2 Na6 2.9982(12) 1_565
S2 Ba2 3.0906(14) 3_455
S3 Cu2 2.4149(13) 6_545
S3 Cu1 2.4383(13) 5_645
S3 Na6 2.906(3) 5_645
S3 Ba2 3.1269(7) 7_635
S3 Ba2 3.1269(7) 7_645
S3 Ba1 3.3669(14) 7_645
S4 Cu2 2.4140(13) 4_645
S4 Cu2 2.4140(13) 7_645
S4 Cu2 2.4544(13) 6_545
S4 Na6 2.849(3) .
S4 Ba1 3.1889(8) 1_545
Na6 S3 2.906(3) 5_645
Na6 S1 2.934(3) 6
Na6 S1 2.934(3) 1_545
Na6 S2 2.9982(12) 1_545
Na6 Cu1 3.076(3) 5_645
Na6 Cu2 3.183(2) 6_545
Na6 Ba2 3.7793(16) 3_445
Na6 Ba2 3.7793(16) 3_455
